data_7125139
loop_
_publ_author_name
'Liu, Yang'
'Li, Jiangtao'
'Ye, Xinyi'
'Zhao, Xiaowei'
'Jiang, Zhiyong'

_publ_section_title
;
 Organocatalytic asymmetric formal arylation of benzofuran-2(3H)-ones with
 cooperative visible light photocatalysis.
;
_journal_issue 97
_journal_name_full 'Chemical communications (Cambridge, England)'
_journal_page_first 13955
_journal_page_last 13958
_journal_paper_doi 10.1039/c6cc07105h
_journal_volume 52
_journal_year 2016
_chemical_formula_moiety 'C31 H20 O4'
_chemical_formula_sum 'C31 H20 O4'
_chemical_formula_weight 456.47
_space_group_crystal_system monoclinic
_space_group_IT_number 4
_space_group_name_Hall 'P 2yb'
_space_group_name_H-M_alt 'P 1 21 1'
_atom_sites_solution_hydrogens geom
_atom_sites_solution_primary direct
_audit_creation_date 2016-07-19
_audit_creation_method
;
Olex2 1.2
(compiled 2016.02.19 svn.r3266 for OlexSys, GUI svn.r5155)
;
_audit_update_record
;
2016-07-21 deposited with the CCDC.
2016-10-24 downloaded from the CCDC.
;
_cell_angle_alpha 90
_cell_angle_beta 108.366(8)
_cell_angle_gamma 90
_cell_formula_units_Z 2
_cell_length_a 11.1942(8)
_cell_length_b 6.6554(5)
_cell_length_c 16.7572(13)
_cell_measurement_reflns_used 2881
_cell_measurement_temperature 293(2)
_cell_measurement_theta_max 69.7220
_cell_measurement_theta_min 4.1320
_cell_volume 1184.85(16)
_computing_cell_refinement 'CrysAlisPro 1.171.39.7b (Rigaku OD, 2015)'
_computing_data_collection 'CrysAlisPro 1.171.39.7b (Rigaku OD, 2015)'
_computing_data_reduction 'CrysAlisPro 1.171.39.7b (Rigaku OD, 2015)'
_computing_molecular_graphics 'Olex2 (Dolomanov et al., 2009)'
_computing_publication_material 'Olex2 (Dolomanov et al., 2009)'
_computing_structure_refinement 'ShelXL (Sheldrick, 2015)'
_computing_structure_solution 'ShelXS (Sheldrick, 2008)'
_diffrn_ambient_temperature 293(2)
_diffrn_detector 'CCD plate'
_diffrn_detector_area_resol_mean 16.2312
_diffrn_detector_type Eos
_diffrn_measured_fraction_theta_full 0.998
_diffrn_measured_fraction_theta_max 0.984
_diffrn_measurement_details
;
List of Runs (angles in degrees, time in seconds):

  # Type    Start    End  Width  t~exp~   \w     \q     \k     \f   Frames
#--------------------------------------------------------------------------
  1  \w    -48.00  36.00   1.00    1.00    --  -33.50  25.00 -64.00   84
  2  \w   -107.00 -74.00   1.00    1.00    --  -33.50 178.00 120.00   33
  3  \w    -48.00  21.00   1.00    1.00    --  -33.50  37.00  30.00   69
  4  \w     18.00  46.00   1.00    1.00    --   36.55  57.00  60.00   28
  5  \w      0.00  57.00   1.00    1.00    --   36.55 -99.00  60.00   57
  6  \w     25.00  51.00   1.00    1.00    --   36.55  37.00   0.00   26
  7  \w     73.00  99.00   1.00    1.00    --   36.55  37.00   0.00   26
  8  \w    -23.00  40.00   1.00    1.00    --   36.55 -57.00-180.00   63
  9  \w     37.00  63.00   1.00    1.00    --   36.55  57.00 120.00   26
 10  \w     43.00  69.00   1.00    1.00    --   36.55  19.00 150.00   26
 11  \w     33.00  70.00   1.00    1.00    --   36.55  57.00  90.00   37
 12  \w     63.00 102.00   1.00    1.00    --   36.55  37.00  30.00   39
 13  \w     72.00  98.00   1.00    1.00    --   36.55  57.00  60.00   26
 14  \w     18.00  66.00   1.00    1.00    --   36.55  57.00 -30.00   48
 15  \w     18.00  44.00   1.00    1.00    --   36.55  77.00  60.00   26
 16  \w      9.00 103.00   1.00    1.00    --   36.55  77.00 120.00   94
 17  \w     -3.00  34.00   1.00    1.00    --   36.55 -99.00 -30.00   37
 18  \w    114.00 175.00   1.00    5.00    --  108.00  77.00 -30.00   61
 19  \w     79.00 105.00   1.00    5.00    --  108.00  77.00 -30.00   26
 20  \w     79.00 105.00   1.00    5.00    --  108.00  77.00  30.00   26
 21  \w     38.00  81.00   1.00    5.00    --  108.00 -94.00-120.00   43
 22  \w     82.00 114.00   1.00    5.00    --  108.00  30.00  60.00   32
 23  \w     84.00 110.00   1.00    5.00    --  108.00  30.00  30.00   26
 24  \w    135.00 164.00   1.00    5.00    --  108.00  61.00   0.00   29
 25  \w     77.00 103.00   1.00    5.00    --  108.00 -94.00 -60.00   26
 26  \w     90.00 116.00   1.00    5.00    --  108.00  61.00 -30.00   26
 27  \w     79.00 105.00   1.00    5.00    --  108.00  77.00   0.00   26
 28  \w     83.00 109.00   1.00    5.00    --  108.00  30.00  90.00   26
 29  \w     82.00 155.00   1.00    5.00    --  108.00  30.00 120.00   73
 30  \w     89.00 114.00   1.00    5.00    --  108.00  61.00  60.00   25
 31  \w    122.00 166.00   1.00    5.00    --  108.00  77.00  60.00   44
 32  \w     81.00 107.00   1.00    5.00    --  108.00  77.00 -60.00   26
 33  \w     89.00 161.00   1.00    5.00    --  108.00  61.00 -60.00   72
 34  \w     79.00 105.00   1.00    5.00    --  108.00  77.00  60.00   26
 35  \w     82.00 114.00   1.00    5.00    --  108.00  30.00   0.00   32
 36  \w     80.00 107.00   1.00    5.00    --  108.00  77.00  90.00   27
 37  \w    101.00 172.00   1.00    5.00    --  108.00 111.00 120.00   71
 38  \w     89.00 124.00   1.00    5.00    --  108.00  61.00  30.00   35
 39  \w     88.00 176.00   1.00    5.00    --  108.00  61.00  90.00   88
 40  \w    113.00 176.00   1.00    5.00    --  108.00  77.00  30.00   63
 41  \w     91.00 117.00   1.00    5.00    --  108.00  45.00   0.00   26
 42  \w     39.00  98.00   1.00    5.00    --  108.00 -45.00  30.00   59
 43  \w     89.00 129.00   1.00    5.00    --  108.00  61.00   0.00   40
 44  \w     48.00 115.00   1.00    5.00    --  108.00-111.00-150.00   67
 45  \w    -66.00 -40.00   1.00    1.00    --  -33.50 -77.00  60.00   26
 46  \w     17.00  43.00   1.00    1.00    --   36.47  77.00   0.00   26
 47  \w     82.00 107.00   1.00    1.00    --   36.47  37.00 120.00   25
 48  \w     88.00 114.00   1.00    5.00    --  108.00  61.00  30.00   26
 49  \w     88.00 113.00   1.00    5.00    --  108.00  45.00  30.00   25
 50  \w     88.00 113.00   1.00    5.00    --  108.00  45.00 -30.00   25
 51  \w     80.00 105.00   1.00    1.00    --   36.47  57.00-120.00   25
 52  \w     84.00 109.00   1.00    5.00    --  108.00 -94.00 -30.00   25
 53  \w     37.00  62.00   1.00    5.00    --  108.00 -30.00 120.00   25
 54  \w     37.00  62.00   1.00    5.00    --  108.00 -30.00-180.00   25
 55  \w     63.00  89.00   1.00    5.00    --  108.00 -45.00 -60.00   26
 56  \w     53.00  79.00   1.00    5.00    --  108.00 -30.00  60.00   26
 57  \w    112.00 137.00   1.00    5.00    --  108.00 -77.00 -60.00   25
 58  \w     57.00  82.00   1.00    1.00    --   36.47 178.00-180.00   25
 59  \w      9.00  35.00   1.00    1.00    --   36.47  77.00  90.00   26
 60  \w     18.00  44.00   1.00    1.00    --   36.47  77.00   0.00   26
 61  \w     74.00 100.00   1.00    1.00    --   36.47 178.00-120.00   26
;
_diffrn_measurement_device 'four-circle diffractometer'
_diffrn_measurement_device_type 'Xcalibur, Eos, Gemini'
_diffrn_measurement_method '\w scans'
_diffrn_orient_matrix_type 'CrysAlisPro convention (1999,Acta A55,543-557)'
_diffrn_orient_matrix_UB_11 -0.1259917000
_diffrn_orient_matrix_UB_12 -0.0700729000
_diffrn_orient_matrix_UB_13 -0.0626438000
_diffrn_orient_matrix_UB_21 0.0666907000
_diffrn_orient_matrix_UB_22 -0.0464386000
_diffrn_orient_matrix_UB_23 -0.0654945000
_diffrn_orient_matrix_UB_31 0.0266018000
_diffrn_orient_matrix_UB_32 -0.2157185000
_diffrn_orient_matrix_UB_33 0.0344775000
_diffrn_radiation_monochromator graphite
_diffrn_radiation_probe x-ray
_diffrn_radiation_type CuK\a
_diffrn_radiation_wavelength 1.54184
_diffrn_reflns_av_R_equivalents 0.0376
_diffrn_reflns_av_unetI/netI 0.0461
_diffrn_reflns_Laue_measured_fraction_full 0.998
_diffrn_reflns_Laue_measured_fraction_max 0.984
_diffrn_reflns_limit_h_max 13
_diffrn_reflns_limit_h_min -13
_diffrn_reflns_limit_k_max 7
_diffrn_reflns_limit_k_min -8
_diffrn_reflns_limit_l_max 20
_diffrn_reflns_limit_l_min -17
_diffrn_reflns_number 10438
_diffrn_reflns_point_group_measured_fraction_full 0.931
_diffrn_reflns_point_group_measured_fraction_max 0.910
_diffrn_reflns_theta_full 67.684
_diffrn_reflns_theta_max 70.765
_diffrn_reflns_theta_min 4.161
_diffrn_source 'fine-focus sealed X-ray tube'
_diffrn_source_type 'Enhance (Cu) X-ray Source'
_exptl_absorpt_coefficient_mu 0.678
_exptl_absorpt_correction_T_max 1.00000
_exptl_absorpt_correction_T_min 0.34715
_exptl_absorpt_correction_type multi-scan
_exptl_absorpt_process_details
;
CrysAlisPro 1.171.39.7b (Rigaku Oxford Diffraction, 2015)
Empirical absorption correction using spherical harmonics,
 implemented in SCALE3 ABSPACK scaling algorithm.
;
_exptl_crystal_colour yellow
_exptl_crystal_colour_primary yellow
_exptl_crystal_density_diffrn 1.279
_exptl_crystal_description needle
_exptl_crystal_F_000 476
_exptl_crystal_size_max 0.25
_exptl_crystal_size_mid 0.1
_exptl_crystal_size_min 0.06
_refine_diff_density_max 0.146
_refine_diff_density_min -0.144
_refine_diff_density_rms 0.031
_refine_ls_abs_structure_details
;
 Flack x determined using 1095 quotients [(I+)-(I-)]/[(I+)+(I-)]
 (Parsons, Flack and Wagner, Acta Cryst. B69 (2013) 249-259).
;
_refine_ls_abs_structure_Flack -0.07(19)
_refine_ls_extinction_coef 0.0014(4)
_refine_ls_extinction_expression Fc^*^=kFc[1+0.001xFc^2^\l^3^/sin(2\q)]^-1/4^
_refine_ls_extinction_method 'SHELXL-2014/7 (Sheldrick 2014'
_refine_ls_goodness_of_fit_ref 1.012
_refine_ls_hydrogen_treatment constr
_refine_ls_matrix_type full
_refine_ls_number_parameters 317
_refine_ls_number_reflns 4140
_refine_ls_number_restraints 1
_refine_ls_restrained_S_all 1.011
_refine_ls_R_factor_all 0.0538
_refine_ls_R_factor_gt 0.0404
_refine_ls_shift/su_max 0.000
_refine_ls_shift/su_mean 0.000
_refine_ls_structure_factor_coef Fsqd
_refine_ls_weighting_details 'w=1/[\s^2^(Fo^2^)+(0.0400P)^2^] where P=(Fo^2^+2Fc^2^)/3'
_refine_ls_weighting_scheme calc
_refine_ls_wR_factor_gt 0.0921
_refine_ls_wR_factor_ref 0.0996
_reflns_Friedel_coverage 0.693
_reflns_Friedel_fraction_full 0.850
_reflns_Friedel_fraction_max 0.821
_reflns_number_gt 3321
_reflns_number_total 4140
_reflns_threshold_expression 'I > 2\s(I)'
_cod_data_source_file c6cc07105h2.cif
_cod_data_source_block ly8020x
_cod_database_code 7125139
_chemical_oxdiff_formula C1H11O3
_shelx_space_group_comment
;
The symmetry employed for this shelxl refinement is uniquely defined
by the following loop, which should always be used as a source of
symmetry information in preference to the above space-group names.
They are only intended as comments.
;
_reflns_odcompleteness_completeness 99.83
_reflns_odcompleteness_iscentric 1
_reflns_odcompleteness_theta 66.97
_olex2_refinement_description
;
1. Fixed Uiso
 At 1.2 times of:
  All C(H) groups, All C(H,H) groups
2.a Secondary CH2 refined with riding coordinates:
 C9(H9A,H9B)
2.b Aromatic/amide H refined with riding coordinates:
 C1(H1), C2(H2), C3(H3), C4(H4), C11(H11), C12(H12), C13(H13), C14(H14),
 C15(H15), C18(H18), C23(H23), C24(H24), C25(H25), C27(H27), C28(H28), C29(H29),
  C30(H30), C31(H31)
;
_shelx_shelxl_version_number 2014/7
_olex2_submission_special_instructions 'No special instructions were received'
_oxdiff_exptl_absorpt_empirical_details
;
Empirical correction (ABSPACK) includes:
- Absorption correction using spherical harmonics
- Frame scaling
;
_oxdiff_exptl_absorpt_empirical_full_max 4.828
_oxdiff_exptl_absorpt_empirical_full_min 0.496

loop_
_space_group_symop_operation_xyz
'x, y, z'
'-x, y+1/2, -z'

loop_
_atom_site_label
_atom_site_type_symbol
_atom_site_fract_x
_atom_site_fract_y
_atom_site_fract_z
_atom_site_U_iso_or_equiv
_atom_site_adp_type
_atom_site_occupancy
_atom_site_site_symmetry_order
_atom_site_calc_flag
_atom_site_refinement_flags_posn
C1 C 0.2516(3) 0.0977(5) 0.8308(2) 0.0564(8) Uani 1 1 d .
H1 H 0.2295 0.0033 0.7877 0.068 Uiso 1 1 calc R
C2 C 0.3430(3) 0.0553(6) 0.9076(3) 0.0703(10) Uani 1 1 d .
H2 H 0.3825 -0.0694 0.9158 0.084 Uiso 1 1 calc R
C3 C 0.3758(4) 0.1961(7) 0.9717(3) 0.0744(12) Uani 1 1 d .
H3 H 0.4367 0.1642 1.0223 0.089 Uiso 1 1 calc R
C4 C 0.3194(3) 0.3831(6) 0.9616(2) 0.0648(10) Uani 1 1 d .
H4 H 0.3409 0.4785 1.0043 0.078 Uiso 1 1 calc R
C5 C 0.2304(3) 0.4214(5) 0.88567(19) 0.0482(7) Uani 1 1 d .
C6 C 0.1957(2) 0.2832(5) 0.82130(18) 0.0439(6) Uani 1 1 d .
C7 C 0.0925(3) 0.3748(4) 0.74907(17) 0.0418(6) Uani 1 1 d .
C8 C 0.0879(3) 0.5894(5) 0.78315(18) 0.0477(7) Uani 1 1 d .
C9 C -0.0379(3) 0.2738(5) 0.73738(18) 0.0483(7) Uani 1 1 d .
H9A H -0.1003 0.3373 0.6904 0.058 Uiso 1 1 calc R
H9B H -0.0328 0.1335 0.7231 0.058 Uiso 1 1 calc R
C10 C -0.0821(3) 0.2857(5) 0.81361(19) 0.0467(7) Uani 1 1 d .
C11 C -0.1506(3) 0.4497(5) 0.8260(2) 0.0579(8) Uani 1 1 d .
H11 H -0.1706 0.5530 0.7866 0.070 Uiso 1 1 calc R
C12 C -0.1894(4) 0.4604(6) 0.8969(2) 0.0663(10) Uani 1 1 d .
H12 H -0.2344 0.5719 0.9049 0.080 Uiso 1 1 calc R
C13 C -0.1625(3) 0.3102(6) 0.9547(2) 0.0634(9) Uani 1 1 d .
H13 H -0.1888 0.3187 1.0019 0.076 Uiso 1 1 calc R
C14 C -0.0960(3) 0.1453(6) 0.9428(2) 0.0671(10) Uani 1 1 d .
H14 H -0.0778 0.0416 0.9820 0.080 Uiso 1 1 calc R
C15 C -0.0558(3) 0.1333(6) 0.8726(2) 0.0585(8) Uani 1 1 d .
H15 H -0.0107 0.0214 0.8651 0.070 Uiso 1 1 calc R
C16 C 0.2253(3) 0.5233(5) 0.66438(18) 0.0454(7) Uani 1 1 d .
C17 C 0.1244(3) 0.3778(5) 0.66771(17) 0.0431(6) Uani 1 1 d .
C18 C 0.0717(3) 0.2575(6) 0.6030(2) 0.0562(8) Uani 1 1 d .
H18 H 0.0124 0.1640 0.6076 0.067 Uiso 1 1 calc R
C19 C 0.1031(3) 0.2666(7) 0.5248(2) 0.0691(10) Uani 1 1 d .
C20 C 0.2006(3) 0.4102(6) 0.51806(19) 0.0534(8) Uani 1 1 d .
C21 C 0.2625(3) 0.5330(5) 0.58604(18) 0.0464(7) Uani 1 1 d .
C22 C 0.3569(3) 0.6650(5) 0.5792(2) 0.0515(7) Uani 1 1 d .
C23 C 0.3822(4) 0.6684(7) 0.5023(3) 0.0703(11) Uani 1 1 d .
H23 H 0.4440 0.7551 0.4964 0.084 Uiso 1 1 calc R
C24 C 0.3192(4) 0.5490(7) 0.4355(2) 0.0731(12) Uani 1 1 d .
H24 H 0.3377 0.5570 0.3853 0.088 Uiso 1 1 calc R
C25 C 0.2291(3) 0.4179(6) 0.4432(2) 0.0640(9) Uani 1 1 d .
H25 H 0.1873 0.3346 0.3986 0.077 Uiso 1 1 calc R
C26 C 0.4313(3) 0.8032(5) 0.6472(2) 0.0517(8) Uani 1 1 d .
C27 C 0.3988(4) 0.9988(7) 0.6474(3) 0.0883(14) Uani 1 1 d .
H27 H 0.3276 1.0457 0.6061 0.106 Uiso 1 1 calc R
C28 C 0.4696(4) 1.1314(8) 0.7082(4) 0.0997(17) Uani 1 1 d .
H28 H 0.4432 1.2638 0.7084 0.120 Uiso 1 1 calc R
C29 C 0.5760(4) 1.0698(7) 0.7667(3) 0.0750(11) Uani 1 1 d .
H29 H 0.6244 1.1590 0.8066 0.090 Uiso 1 1 calc R
C30 C 0.6108(5) 0.8766(8) 0.7661(3) 0.1016(17) Uani 1 1 d .
H30 H 0.6834 0.8318 0.8068 0.122 Uiso 1 1 calc R
C31 C 0.5406(5) 0.7428(7) 0.7063(3) 0.0915(15) Uani 1 1 d .
H31 H 0.5679 0.6109 0.7063 0.110 Uiso 1 1 calc R
O1 O 0.1648(2) 0.6023(4) 0.86464(13) 0.0541(5) Uani 1 1 d .
O2 O 0.0228(2) 0.7263(4) 0.74899(15) 0.0617(6) Uani 1 1 d .
O3 O 0.2739(2) 0.6270(4) 0.72529(14) 0.0665(7) Uani 1 1 d .
O4 O 0.0508(4) 0.1557(7) 0.4673(2) 0.1341(19) Uani 1 1 d .

loop_
_atom_site_aniso_label
_atom_site_aniso_U_11
_atom_site_aniso_U_22
_atom_site_aniso_U_33
_atom_site_aniso_U_23
_atom_site_aniso_U_13
_atom_site_aniso_U_12
C1 0.0591(17) 0.044(2) 0.068(2) 0.0008(15) 0.0228(16) -0.0027(15)
C2 0.061(2) 0.062(3) 0.085(3) 0.019(2) 0.0201(19) 0.0079(18)
C3 0.0542(19) 0.098(4) 0.062(2) 0.019(2) 0.0058(17) -0.0016(19)
C4 0.0582(18) 0.085(3) 0.0481(18) -0.0064(18) 0.0114(15) -0.0135(19)
C5 0.0518(15) 0.047(2) 0.0476(16) -0.0021(13) 0.0188(13) -0.0071(14)
C6 0.0456(14) 0.0424(18) 0.0469(15) -0.0002(12) 0.0191(12) -0.0043(12)
C7 0.0496(14) 0.0349(17) 0.0420(14) -0.0038(11) 0.0160(12) -0.0023(12)
C8 0.0609(16) 0.0395(18) 0.0481(15) -0.0026(13) 0.0250(14) -0.0020(14)
C9 0.0486(14) 0.051(2) 0.0466(16) -0.0040(13) 0.0163(12) -0.0039(13)
C10 0.0423(13) 0.051(2) 0.0474(16) -0.0032(13) 0.0152(12) -0.0051(13)
C11 0.0620(17) 0.055(2) 0.063(2) 0.0128(16) 0.0287(16) 0.0106(16)
C12 0.075(2) 0.062(3) 0.074(2) 0.0024(17) 0.041(2) 0.0121(18)
C13 0.0663(19) 0.079(3) 0.0513(19) 0.0034(16) 0.0281(16) -0.0015(18)
C14 0.064(2) 0.072(3) 0.070(2) 0.0251(19) 0.0283(17) 0.0058(18)
C15 0.0576(17) 0.052(2) 0.072(2) 0.0096(16) 0.0291(16) 0.0075(15)
C16 0.0531(16) 0.0420(18) 0.0428(16) -0.0030(12) 0.0178(13) -0.0014(12)
C17 0.0481(14) 0.0412(18) 0.0414(14) -0.0009(12) 0.0160(12) 0.0027(12)
C18 0.0635(18) 0.058(2) 0.0522(18) -0.0089(15) 0.0248(15) -0.0123(16)
C19 0.073(2) 0.089(3) 0.0479(19) -0.0205(19) 0.0226(17) -0.018(2)
C20 0.0534(15) 0.065(2) 0.0440(16) -0.0035(14) 0.0185(13) 0.0056(15)
C21 0.0463(14) 0.049(2) 0.0452(15) 0.0048(12) 0.0166(12) 0.0071(12)
C22 0.0514(16) 0.056(2) 0.0513(17) 0.0064(14) 0.0222(14) 0.0058(13)
C23 0.069(2) 0.086(3) 0.068(2) 0.008(2) 0.0375(19) -0.0032(19)
C24 0.076(2) 0.100(4) 0.0530(19) 0.004(2) 0.0345(18) 0.006(2)
C25 0.0652(19) 0.084(3) 0.0461(17) -0.0046(17) 0.0222(16) 0.0071(19)
C26 0.0533(16) 0.051(2) 0.0586(19) 0.0069(14) 0.0279(14) -0.0011(14)
C27 0.058(2) 0.071(3) 0.123(4) -0.011(3) 0.009(2) 0.016(2)
C28 0.078(3) 0.062(3) 0.153(5) -0.026(3) 0.027(3) 0.007(2)
C29 0.078(2) 0.067(3) 0.083(3) -0.010(2) 0.030(2) -0.019(2)
C30 0.108(4) 0.070(3) 0.091(3) 0.008(3) -0.020(3) -0.004(3)
C31 0.102(3) 0.048(3) 0.094(3) 0.008(2) -0.014(3) 0.005(2)
O1 0.0693(13) 0.0483(14) 0.0463(11) -0.0113(9) 0.0204(10) -0.0047(11)
O2 0.0807(16) 0.0421(15) 0.0655(15) 0.0026(11) 0.0275(13) 0.0110(12)
O3 0.0836(16) 0.0694(17) 0.0562(13) -0.0196(12) 0.0358(12) -0.0315(14)
O4 0.161(3) 0.185(4) 0.076(2) -0.072(2) 0.065(2) -0.106(3)

loop_
_atom_type_symbol
_atom_type_description
_atom_type_scat_dispersion_real
_atom_type_scat_dispersion_imag
_atom_type_scat_source
C C 0.0181 0.0091 'International Tables Vol C Tables 4.2.6.8 and 6.1.1.4'
H H 0.0000 0.0000 'International Tables Vol C Tables 4.2.6.8 and 6.1.1.4'
O O 0.0492 0.0322 'International Tables Vol C Tables 4.2.6.8 and 6.1.1.4'

loop_
_geom_angle_atom_site_label_1
_geom_angle_atom_site_label_2
_geom_angle_atom_site_label_3
_geom_angle
C2 C1 H1 121.2
C6 C1 H1 121.2
C6 C1 C2 117.7(4)
C1 C2 H2 119.5
C3 C2 C1 121.1(4)
C3 C2 H2 119.5
C2 C3 H3 119.5
C4 C3 C2 121.0(4)
C4 C3 H3 119.5
C3 C4 H4 121.6
C5 C4 C3 116.9(4)
C5 C4 H4 121.6
C4 C5 C6 123.1(3)
C4 C5 O1 124.4(3)
C6 C5 O1 112.5(3)
C1 C6 C5 120.3(3)
C1 C6 C7 131.4(3)
C5 C6 C7 108.2(3)
C6 C7 C8 100.5(2)
C6 C7 C9 112.0(2)
C6 C7 C17 112.8(2)
C8 C7 C9 107.8(2)
C17 C7 C8 111.4(2)
C17 C7 C9 111.7(2)
O1 C8 C7 110.1(3)
O2 C8 C7 127.9(3)
O2 C8 O1 121.9(3)
C7 C9 H9A 108.7
C7 C9 H9B 108.7
H9A C9 H9B 107.6
C10 C9 C7 114.4(2)
C10 C9 H9A 108.7
C10 C9 H9B 108.7
C11 C10 C9 120.8(3)
C15 C10 C9 120.9(3)
C15 C10 C11 118.3(3)
C10 C11 H11 119.8
C10 C11 C12 120.3(3)
C12 C11 H11 119.8
C11 C12 H12 119.6
C13 C12 C11 120.8(3)
C13 C12 H12 119.6
C12 C13 H13 120.2
C12 C13 C14 119.6(3)
C14 C13 H13 120.2
C13 C14 H14 119.9
C13 C14 C15 120.2(3)
C15 C14 H14 119.9
C10 C15 C14 120.7(3)
C10 C15 H15 119.6
C14 C15 H15 119.6
C21 C16 C17 118.7(3)
O3 C16 C17 118.6(2)
O3 C16 C21 122.7(3)
C16 C17 C7 115.8(2)
C18 C17 C7 123.9(3)
C18 C17 C16 120.3(3)
C17 C18 H18 118.8
C17 C18 C19 122.5(3)
C19 C18 H18 118.8
C18 C19 C20 119.1(3)
O4 C19 C18 119.8(4)
O4 C19 C20 121.2(3)
C21 C20 C19 120.3(3)
C25 C20 C19 118.5(3)
C25 C20 C21 121.2(3)
C20 C21 C16 119.1(3)
C20 C21 C22 119.4(3)
C22 C21 C16 121.5(3)
C21 C22 C26 125.0(3)
C23 C22 C21 117.4(3)
C23 C22 C26 117.6(3)
C22 C23 H23 118.7
C24 C23 C22 122.6(4)
C24 C23 H23 118.7
C23 C24 H24 120.1
C25 C24 C23 119.8(3)
C25 C24 H24 120.1
C20 C25 H25 120.2
C24 C25 C20 119.6(4)
C24 C25 H25 120.2
C27 C26 C22 120.5(3)
C27 C26 C31 117.4(4)
C31 C26 C22 121.8(3)
C26 C27 H27 119.3
C26 C27 C28 121.4(4)
C28 C27 H27 119.3
C27 C28 H28 119.7
C29 C28 C27 120.6(5)
C29 C28 H28 119.7
C28 C29 H29 120.7
C30 C29 C28 118.6(4)
C30 C29 H29 120.7
C29 C30 H30 119.3
C29 C30 C31 121.3(4)
C31 C30 H30 119.3
C26 C31 C30 120.6(4)
C26 C31 H31 119.7
C30 C31 H31 119.7
C8 O1 C5 108.3(2)

loop_
_geom_bond_atom_site_label_1
_geom_bond_atom_site_label_2
_geom_bond_distance
C1 H1 0.9300
C1 C2 1.397(5)
C1 C6 1.370(5)
C2 H2 0.9300
C2 C3 1.385(6)
C3 H3 0.9300
C3 C4 1.382(6)
C4 H4 0.9300
C4 C5 1.370(5)
C5 C6 1.377(4)
C5 O1 1.396(4)
C6 C7 1.514(4)
C7 C8 1.545(4)
C7 C9 1.562(4)
C7 C17 1.515(4)
C8 O1 1.368(4)
C8 O2 1.194(4)
C9 H9A 0.9700
C9 H9B 0.9700
C9 C10 1.511(4)
C10 C11 1.386(4)
C10 C15 1.382(5)
C11 H11 0.9300
C11 C12 1.391(5)
C12 H12 0.9300
C12 C13 1.358(5)
C13 H13 0.9300
C13 C14 1.375(5)
C14 H14 0.9300
C14 C15 1.388(5)
C15 H15 0.9300
C16 C17 1.502(4)
C16 C21 1.498(4)
C16 O3 1.210(4)
C17 C18 1.327(4)
C18 H18 0.9300
C18 C19 1.462(4)
C19 C20 1.481(5)
C19 O4 1.208(5)
C20 C21 1.396(4)
C20 C25 1.390(4)
C21 C22 1.406(4)
C22 C23 1.403(4)
C22 C26 1.497(5)
C23 H23 0.9300
C23 C24 1.372(6)
C24 H24 0.9300
C24 C25 1.370(5)
C25 H25 0.9300
C26 C27 1.352(6)
C26 C31 1.370(5)
C27 H27 0.9300
C27 C28 1.391(7)
C28 H28 0.9300
C28 C29 1.345(7)
C29 H29 0.9300
C29 C30 1.345(6)
C30 H30 0.9300
C30 C31 1.385(6)
C31 H31 0.9300

loop_
_geom_torsion_atom_site_label_1
_geom_torsion_atom_site_label_2
_geom_torsion_atom_site_label_3
_geom_torsion_atom_site_label_4
_geom_torsion
C1 C2 C3 C4 -0.3(6)
C1 C6 C7 C8 -176.5(3)
C1 C6 C7 C9 69.2(4)
C1 C6 C7 C17 -57.8(4)
C2 C1 C6 C5 0.5(4)
C2 C1 C6 C7 -177.9(3)
C2 C3 C4 C5 0.0(5)
C3 C4 C5 C6 0.5(5)
C3 C4 C5 O1 -179.7(3)
C4 C5 C6 C1 -0.7(4)
C4 C5 C6 C7 177.9(3)
C4 C5 O1 C8 177.6(3)
C5 C6 C7 C8 5.0(3)
C5 C6 C7 C9 -109.2(3)
C5 C6 C7 C17 123.8(3)
C6 C1 C2 C3 0.0(5)
C6 C5 O1 C8 -2.6(3)
C6 C7 C8 O1 -6.7(3)
C6 C7 C8 O2 178.2(3)
C6 C7 C9 C10 58.7(4)
C6 C7 C17 C16 -70.8(3)
C6 C7 C17 C18 107.1(4)
C7 C8 O1 C5 5.9(3)
C7 C9 C10 C11 87.8(4)
C7 C9 C10 C15 -92.5(4)
C7 C17 C18 C19 178.9(3)
C8 C7 C9 C10 -51.0(4)
C8 C7 C17 C16 41.4(3)
C8 C7 C17 C18 -140.6(3)
C9 C7 C8 O1 110.7(3)
C9 C7 C8 O2 -64.4(4)
C9 C7 C17 C16 162.0(3)
C9 C7 C17 C18 -20.0(4)
C9 C10 C11 C12 -179.2(3)
C9 C10 C15 C14 179.6(3)
C10 C11 C12 C13 -0.8(6)
C11 C10 C15 C14 -0.6(5)
C11 C12 C13 C14 0.0(6)
C12 C13 C14 C15 0.5(6)
C13 C14 C15 C10 -0.2(6)
C15 C10 C11 C12 1.1(5)
C16 C17 C18 C19 -3.2(5)
C16 C21 C22 C23 -177.8(3)
C16 C21 C22 C26 1.5(5)
C17 C7 C8 O1 -126.4(3)
C17 C7 C8 O2 58.5(4)
C17 C7 C9 C10 -173.7(3)
C17 C16 C21 C20 1.4(4)
C17 C16 C21 C22 -179.5(3)
C17 C18 C19 C20 2.1(6)
C17 C18 C19 O4 -178.9(5)
C18 C19 C20 C21 0.8(6)
C18 C19 C20 C25 -179.7(4)
C19 C20 C21 C16 -2.4(5)
C19 C20 C21 C22 178.5(3)
C19 C20 C25 C24 -179.8(3)
C20 C21 C22 C23 1.2(5)
C20 C21 C22 C26 -179.4(3)
C21 C16 C17 C7 179.5(3)
C21 C16 C17 C18 1.5(4)
C21 C20 C25 C24 -0.3(6)
C21 C22 C23 C24 -0.3(6)
C21 C22 C26 C27 -98.1(4)
C21 C22 C26 C31 88.2(5)
C22 C23 C24 C25 -1.0(6)
C22 C26 C27 C28 -177.5(4)
C22 C26 C31 C30 176.9(4)
C23 C22 C26 C27 81.2(4)
C23 C22 C26 C31 -92.5(5)
C23 C24 C25 C20 1.3(6)
C25 C20 C21 C16 178.1(3)
C25 C20 C21 C22 -1.0(5)
C26 C22 C23 C24 -179.7(4)
C26 C27 C28 C29 2.8(8)
C27 C26 C31 C30 3.0(7)
C27 C28 C29 C30 -1.4(8)
C28 C29 C30 C31 1.0(9)
C29 C30 C31 C26 -1.8(9)
C31 C26 C27 C28 -3.5(7)
O1 C5 C6 C1 179.4(2)
O1 C5 C6 C7 -1.9(3)
O2 C8 O1 C5 -178.6(3)
O3 C16 C17 C7 0.0(4)
O3 C16 C17 C18 -178.1(3)
O3 C16 C21 C20 -179.1(3)
O3 C16 C21 C22 0.0(5)
O4 C19 C20 C21 -178.2(4)
O4 C19 C20 C25 1.3(7)
